data_4325706
loop_
_publ_author_name
'Tom\'a\<s Svoboda'
'Libor Dost\'al'
'Roman Jambor'
'Ale\<s R\%u\<zi\<cka'
'Robert Jir\'asko'
'Anton\'in Ly\<cka'

_publ_section_title
;
 NCN-Chelated Organoantimony(III) and Organobismuth(III) Phosphates:
 Synthesis and Solid-State and Solution Structures
;
_journal_name_full 'Inorganic Chemistry'
_journal_page_first 6411
_journal_page_last 6413
_journal_paper_doi 10.1021/ic2009144
_journal_volume 50
_journal_year 2011
_chemical_formula_moiety 'C39 H67 Cl6 N6 O10 P2 Sb3'
_chemical_formula_sum 'C39 H67 Cl6 N6 O10 P2 Sb3'
_chemical_formula_weight 1419.88
_chemical_name_systematic
;
 ?
;
_space_group_IT_number 55
_symmetry_cell_setting orthorhombic
_symmetry_space_group_name_Hall '-P 2 2ab'
_symmetry_space_group_name_H-M 'P b a m'
_atom_sites_solution_hydrogens geom
_atom_sites_solution_primary direct
_atom_sites_solution_secondary difmap
_audit_creation_method SHELXL-97
_cell_angle_alpha 90
_cell_angle_beta 90
_cell_angle_gamma 90
_cell_formula_units_Z 4
_cell_length_a 20.4370(8)
_cell_length_b 24.8581(19)
_cell_length_c 11.1430(2)
_cell_measurement_reflns_used 39345
_cell_measurement_temperature 150(1)
_cell_measurement_theta_max 27.5
_cell_measurement_theta_min 1
_cell_volume 5660.9(5)
_computing_cell_refinement 'COLLECT and DENZO'
_computing_data_collection 'COLLECT (Hooft, 1998) and DENZO (Otwinowski & Minor, 1997)'
_computing_data_reduction 'COLLECT and DENZO'
_computing_molecular_graphics 'PLATON (Spek, 2003)'
_computing_publication_material 'SHELXL-97 (Sheldrick, 1997)'
_computing_structure_refinement 'SHELXL-97 (Sheldrick, 1997)'
_computing_structure_solution 'SIR92 (Altomare et al., 1994)'
_diffrn_ambient_temperature 150(1)
_diffrn_detector_area_resol_mean 9.091
_diffrn_measured_fraction_theta_full 0.982
_diffrn_measured_fraction_theta_max 0.982
_diffrn_measurement_device_type 'Bruker Nonius KappaCCD area detector'
_diffrn_measurement_method '\f and \w scans to fill the Ewald sphere'
_diffrn_radiation_monochromator graphite
_diffrn_radiation_source 'fine-focus sealed tube'
_diffrn_radiation_type MoK\a
_diffrn_radiation_wavelength 0.71073
_diffrn_reflns_av_R_equivalents 0.0548
_diffrn_reflns_av_sigmaI/netI 0.0314
_diffrn_reflns_limit_h_max 26
_diffrn_reflns_limit_h_min -23
_diffrn_reflns_limit_k_max 32
_diffrn_reflns_limit_k_min -30
_diffrn_reflns_limit_l_max 14
_diffrn_reflns_limit_l_min -14
_diffrn_reflns_number 38656
_diffrn_reflns_theta_full 27.50
_diffrn_reflns_theta_max 27.50
_diffrn_reflns_theta_min 1.92
_diffrn_standards_number 0
_exptl_absorpt_coefficient_mu 1.815
_exptl_absorpt_correction_T_max 0.754
_exptl_absorpt_correction_T_min 0.652
_exptl_absorpt_correction_type integration
_exptl_absorpt_process_details
;
gaussian integration (Coppens, 1970)
;
_exptl_crystal_colour colourless
_exptl_crystal_density_diffrn 1.666
_exptl_crystal_description block
_exptl_crystal_F_000 2832
_exptl_crystal_size_max 0.38
_exptl_crystal_size_mid 0.30
_exptl_crystal_size_min 0.27
_platon_squeeze_details
;
;
_refine_diff_density_max 3.844
_refine_diff_density_min -3.838
_refine_diff_density_rms 0.138
_refine_ls_extinction_method none
_refine_ls_goodness_of_fit_ref 1.005
_refine_ls_hydrogen_treatment mixed
_refine_ls_matrix_type full
_refine_ls_number_parameters 302
_refine_ls_number_reflns 6784
_refine_ls_number_restraints 13
_refine_ls_restrained_S_all 1.005
_refine_ls_R_factor_all 0.0534
_refine_ls_R_factor_gt 0.0440
_refine_ls_shift/su_max 0.001
_refine_ls_shift/su_mean 0.000
_refine_ls_structure_factor_coef Fsqd
_refine_ls_weighting_details 'calc w=1/[\s^2^(Fo^2^)+(0.0321P)^2^+42.3212P] where P=(Fo^2^+2Fc^2^)/3'
_refine_ls_weighting_scheme calc
_refine_ls_wR_factor_gt 0.0973
_refine_ls_wR_factor_ref 0.1024
_reflns_number_gt 5873
_reflns_number_total 6734
_reflns_threshold_expression >2sigma(I)
_cod_data_source_file ic2009144_si_002.cif
_cod_data_source_block shelxl
_cod_original_cell_volume 5660.9(6)
_cod_database_code 4325706

loop_
_symmetry_equiv_pos_as_xyz
'x, y, z'
'-x, -y, z'
'x+1/2, -y+1/2, -z'
'-x+1/2, y+1/2, -z'
'-x, -y, -z'
'x, y, -z'
'-x-1/2, y-1/2, z'
'x-1/2, -y-1/2, z'

loop_
_atom_site_label
_atom_site_type_symbol
_atom_site_fract_x
_atom_site_fract_y
_atom_site_fract_z
_atom_site_U_iso_or_equiv
_atom_site_adp_type
_atom_site_occupancy
_atom_site_symmetry_multiplicity
_atom_site_calc_flag
_atom_site_refinement_flags
Sb1 Sb 0.376695(18) 0.356084(15) 0.5000 0.01712(10) Uani 1 2 d S
Sb2 Sb 0.400745(18) 0.159841(14) 0.5000 0.01645(10) Uani 1 2 d S
Sb3 Sb 0.206437(19) 0.250231(14) 0.5000 0.01686(10) Uani 1 2 d S
P1 P 0.33787(5) 0.25817(4) 0.32616(9) 0.0158(2) Uani 1 1 d .
Cl1 Cl 0.51726(9) 0.21281(8) 0.0000 0.0362(4) Uani 1 2 d S
Cl2 Cl 0.51120(11) 0.32940(8) 0.0000 0.0443(5) Uani 1 2 d S
Cl5 Cl 0.18232(13) 0.07406(9) 0.12996(17) 0.0836(7) Uani 1 1 d .
C16 C 0.1468(2) 0.35220(16) 0.6092(4) 0.0202(8) Uani 1 1 d .
C12 C 0.3419(2) 0.09154(17) 0.2762(4) 0.0228(9) Uani 1 1 d .
H12A H 0.3389 0.0641 0.2147 0.027 Uiso 1 1 d R
H12B H 0.3183 0.1231 0.2489 0.027 Uiso 1 1 d R
O4 O 0.39265(14) 0.29499(11) 0.3775(3) 0.0203(6) Uani 1 1 d .
C17 C 0.1242(2) 0.40508(18) 0.6077(5) 0.0286(10) Uani 1 1 d .
H17 H 0.1168 0.4229 0.6799 0.034 Uiso 1 1 d R
C10 C 0.2703(2) 0.02685(17) 0.3931(4) 0.0259(9) Uani 1 1 d .
H10 H 0.2566 0.0119 0.3209 0.031 Uiso 1 1 d R
O5 O 0.34622(15) 0.20065(11) 0.3761(3) 0.0233(6) Uani 1 1 d .
C1 C 0.4784(4) 0.3764(3) 0.5000 0.0399(8) Uani 1 2 d S
O6 O 0.27246(14) 0.28026(11) 0.3764(3) 0.0209(6) Uani 1 1 d .
C18 C 0.1149(4) 0.4313(3) 0.5000 0.0312(15) Uani 1 2 d S
H18 H 0.1000 0.4666 0.5000 0.037 Uiso 1 2 d SR
N2 N 0.41085(17) 0.10563(14) 0.2974(3) 0.0208(7) Uani 1 1 d .
C5 C 0.4729(3) 0.3851(2) 0.2773(5) 0.0380(13) Uani 1 1 d .
H5A H 0.4954 0.4069 0.2179 0.046 Uiso 1 1 d R
H5B H 0.4697 0.3487 0.2466 0.046 Uiso 1 1 d R
N3 N 0.14123(18) 0.26276(14) 0.6976(3) 0.0220(7) Uani 1 1 d .
C22 C 0.4643(4) 0.2692(3) 0.0000 0.0383(17) Uiso 1 2 d S
H22 H 0.4364 0.2681 0.0704 0.046 Uiso 1 1 d R
C20 C 0.1648(2) 0.2284(2) 0.7947(4) 0.0313(10) Uani 1 1 d .
H20A H 0.2102 0.2358 0.8090 0.038 Uiso 1 1 d R
H20B H 0.1596 0.1913 0.7727 0.038 Uiso 1 1 d R
H20C H 0.1401 0.2355 0.8663 0.038 Uiso 1 1 d R
C9 C 0.3126(2) 0.07131(16) 0.3916(4) 0.0208(8) Uani 1 1 d .
C3 C 0.5781(2) 0.39661(18) 0.3934(6) 0.0399(8) Uani 1 1 d U
H3 H 0.6003 0.4017 0.3214 0.048 Uiso 1 1 d R
O3 O 0.33895(16) 0.25769(12) 0.1921(3) 0.0253(7) Uani 1 1 d .
C15 C 0.1606(3) 0.3274(2) 0.5000 0.0173(11) Uani 1 2 d S
C19 C 0.1520(2) 0.32033(17) 0.7237(4) 0.0227(9) Uani 1 1 d .
H19A H 0.1951 0.3250 0.7585 0.027 Uiso 1 1 d R
H19B H 0.1198 0.3329 0.7812 0.027 Uiso 1 1 d R
C7 C 0.3628(4) 0.3965(2) 0.1985(5) 0.0503(16) Uani 1 1 d .
H7A H 0.3182 0.4040 0.2199 0.060 Uiso 1 1 d R
H7B H 0.3668 0.3594 0.1758 0.060 Uiso 1 1 d R
H7C H 0.3754 0.4190 0.1323 0.060 Uiso 1 1 d R
C4 C 0.6107(4) 0.4004(3) 0.5000 0.0399(8) Uani 1 2 d SU
H4 H 0.6558 0.4054 0.5000 0.048 Uiso 1 2 d SR
C2 C 0.5107(2) 0.38536(19) 0.3917(6) 0.0399(8) Uani 1 1 d .
C8 C 0.3317(3) 0.0944(2) 0.5000 0.0168(11) Uani 1 2 d S
C14 C 0.4378(2) 0.13731(18) 0.1981(4) 0.0275(10) Uani 1 1 d .
H14A H 0.4822 0.1469 0.2163 0.033 Uiso 1 1 d R
H14B H 0.4123 0.1694 0.1874 0.033 Uiso 1 1 d R
H14C H 0.4368 0.1164 0.1257 0.033 Uiso 1 1 d R
C24 C 0.1892(6) 0.1113(4) 0.0000 0.06299(15) Uani 1 2 d S
H24A H 0.1555 0.1388 0.0000 0.076 Uiso 1 2 calc SR
H24B H 0.2312 0.1294 0.0000 0.076 Uiso 1 2 calc SR
N1 N 0.4071(2) 0.40731(15) 0.2994(4) 0.0295(8) Uani 1 1 d .
C11 C 0.2494(3) 0.0052(3) 0.5000 0.0302(15) Uani 1 2 d S
H11 H 0.2213 -0.0242 0.5000 0.036 Uiso 1 2 d SR
C13 C 0.4503(2) 0.05683(18) 0.3149(5) 0.0316(11) Uani 1 1 d .
H13A H 0.4291 0.0334 0.3713 0.038 Uiso 1 1 d R
H13B H 0.4930 0.0661 0.3443 0.038 Uiso 1 1 d R
H13C H 0.4544 0.0388 0.2391 0.038 Uiso 1 1 d R
C21 C 0.0713(2) 0.25217(19) 0.6724(5) 0.0281(10) Uani 1 1 d .
H21A H 0.0468 0.2550 0.7456 0.034 Uiso 1 1 d R
H21B H 0.0666 0.2166 0.6401 0.034 Uiso 1 1 d R
H21C H 0.0553 0.2780 0.6155 0.034 Uiso 1 1 d R
C6 C 0.4107(3) 0.46538(18) 0.3204(5) 0.0328(11) Uani 1 1 d .
H6A H 0.4274 0.4831 0.2503 0.039 Uiso 1 1 d R
H6B H 0.4391 0.4723 0.3872 0.039 Uiso 1 1 d R
H6C H 0.3677 0.4788 0.3381 0.039 Uiso 1 1 d R
Cl4 Cl 0.09288(18) 0.41717(16) 0.0000 0.1351(15) Uani 1 2 d SD
O2 O 0.3137(3) 0.1841(2) 0.0000 0.0400(12) Uani 1 2 d S
O1 O 0.2751(3) 0.3165(2) 0.0000 0.0450(14) Uani 1 2 d S
Cl3 Cl 0.21679(18) 0.46955(16) 0.0000 0.1351(15) Uani 1 2 d SD
C23 C 0.1760(5) 0.4142(4) 0.0000 0.095(5) Uani 1 2 d SD
H23 H 0.1896 0.3939 0.0701 0.114 Uiso 1 1 d R
H2W H 0.3290 0.2032 0.0745 0.087 Uiso 1 1 d .
H1W H 0.285(3) 0.294(3) -0.082(7) 0.06(2) Uiso 1 1 d .

loop_
_atom_site_aniso_label
_atom_site_aniso_U_11
_atom_site_aniso_U_22
_atom_site_aniso_U_33
_atom_site_aniso_U_23
_atom_site_aniso_U_13
_atom_site_aniso_U_12
Sb1 0.01586(18) 0.01423(18) 0.0213(2) 0.000 0.000 0.00065(14)
Sb2 0.01472(18) 0.01339(17) 0.0212(2) 0.000 0.000 -0.00125(13)
Sb3 0.01720(18) 0.01247(17) 0.02091(19) 0.000 0.000 0.00119(13)
P1 0.0183(5) 0.0142(5) 0.0150(5) 0.0006(4) 0.0003(4) 0.0014(4)
Cl1 0.0412(10) 0.0414(9) 0.0259(8) 0.000 0.000 -0.0098(8)
Cl2 0.0563(12) 0.0428(10) 0.0337(10) 0.000 0.000 0.0007(9)
Cl5 0.1280(19) 0.0807(13) 0.0422(10) 0.0139(9) 0.0267(11) 0.0246(13)
C16 0.0174(18) 0.0178(19) 0.026(2) -0.0018(16) -0.0003(16) -0.0002(15)
C12 0.023(2) 0.0185(19) 0.027(2) -0.0031(17) -0.0035(18) -0.0015(16)
O4 0.0177(14) 0.0188(14) 0.0245(16) -0.0033(12) 0.0001(12) 0.0009(11)
C17 0.029(2) 0.022(2) 0.035(3) -0.0066(19) 0.005(2) 0.0034(18)
C10 0.023(2) 0.023(2) 0.032(3) -0.0028(18) -0.0035(19) -0.0025(17)
O5 0.0271(16) 0.0164(14) 0.0265(16) 0.0030(12) -0.0053(13) 0.0011(11)
C1 0.0266(15) 0.0173(12) 0.076(2) 0.000 0.000 -0.0011(11)
O6 0.0172(13) 0.0193(14) 0.0262(16) 0.0019(12) 0.0030(12) 0.0024(11)
C18 0.034(4) 0.017(3) 0.043(4) 0.000 0.000 0.006(3)
N2 0.0183(17) 0.0181(16) 0.0259(19) 0.0013(14) 0.0034(15) 0.0015(13)
C5 0.048(3) 0.023(2) 0.043(3) -0.001(2) 0.025(3) -0.005(2)
N3 0.0229(18) 0.0201(17) 0.0229(19) 0.0035(14) 0.0053(15) -0.0002(14)
C20 0.035(3) 0.032(2) 0.027(2) 0.008(2) 0.006(2) 0.003(2)
C9 0.0169(19) 0.0167(19) 0.029(2) -0.0020(17) 0.0001(17) 0.0020(15)
C3 0.0266(15) 0.0173(12) 0.076(2) 0.000 0.000 -0.0011(11)
O3 0.0327(17) 0.0247(15) 0.0186(15) -0.0004(12) -0.0004(13) -0.0007(13)
C15 0.012(2) 0.015(3) 0.025(3) 0.000 0.000 0.002(2)
C19 0.021(2) 0.022(2) 0.025(2) -0.0034(17) 0.0018(17) 0.0018(16)
C7 0.083(5) 0.035(3) 0.033(3) 0.012(2) -0.011(3) -0.012(3)
C4 0.0266(15) 0.0173(12) 0.076(2) 0.000 0.000 -0.0011(11)
C2 0.0266(15) 0.0173(12) 0.076(2) 0.000 0.000 -0.0011(11)
C8 0.015(3) 0.012(2) 0.024(3) 0.000 0.000 0.003(2)
C14 0.030(2) 0.028(2) 0.024(2) 0.0012(18) 0.0072(19) -0.0010(18)
C24 0.0889(2) 0.06342(15) 0.0367(4) 0.000 0.000 -0.026(2)
N1 0.043(2) 0.0207(18) 0.025(2) 0.0020(15) 0.0024(18) -0.0018(16)
C11 0.023(3) 0.022(3) 0.046(4) 0.000 0.000 -0.007(2)
C13 0.028(2) 0.025(2) 0.043(3) 0.003(2) 0.003(2) 0.0076(19)
C21 0.027(2) 0.027(2) 0.030(2) 0.0020(19) 0.007(2) -0.0028(18)
C6 0.043(3) 0.020(2) 0.035(3) 0.0037(19) 0.003(2) 0.001(2)
Cl4 0.0673(15) 0.0746(16) 0.263(5) 0.000 0.000 -0.0058(12)
O2 0.057(3) 0.033(3) 0.030(3) 0.000 0.000 -0.007(2)
O1 0.055(4) 0.039(3) 0.040(3) 0.000 0.000 0.016(3)
Cl3 0.0673(15) 0.0746(16) 0.263(5) 0.000 0.000 -0.0058(12)
C23 0.059(7) 0.058(7) 0.168(16) 0.000 0.000 0.011(6)

loop_
_atom_type_symbol
_atom_type_description
_atom_type_scat_dispersion_real
_atom_type_scat_dispersion_imag
_atom_type_scat_source
C C 0.0033 0.0016 'International Tables Vol C Tables 4.2.6.8 and 6.1.1.4'
H H 0.0000 0.0000 'International Tables Vol C Tables 4.2.6.8 and 6.1.1.4'
O O 0.0106 0.0060 'International Tables Vol C Tables 4.2.6.8 and 6.1.1.4'
N N 0.0061 0.0033 'International Tables Vol C Tables 4.2.6.8 and 6.1.1.4'
P P 0.1023 0.0942 'International Tables Vol C Tables 4.2.6.8 and 6.1.1.4'
Cl Cl 0.1484 0.1585 'International Tables Vol C Tables 4.2.6.8 and 6.1.1.4'
Sb Sb -0.5866 1.5461 'International Tables Vol C Tables 4.2.6.8 and 6.1.1.4'

loop_
_exptl_crystal_face_index_h
_exptl_crystal_face_index_k
_exptl_crystal_face_index_l
_exptl_crystal_face_perp_dist
0 1 -1 0.064
0 0 1 0.084
0 -1 0 0.132
-1 0 0 0.085
1 0 0 0.150
0 -1 -1 0.176
0 1 0 0.095

loop_
_geom_angle_atom_site_label_1
_geom_angle_atom_site_label_2
_geom_angle_atom_site_label_3
_geom_angle
_geom_angle_site_symmetry_1
_geom_angle_site_symmetry_3
O4 Sb1 O4 82.61(17) . 6_556
O4 Sb1 C1 91.16(16) . .
O4 Sb1 C1 91.16(16) 6_556 .
O5 Sb2 O5 84.98(18) 6_556 .
O5 Sb2 C8 90.98(13) 6_556 .
O5 Sb2 C8 90.98(13) . .
O6 Sb3 O6 83.55(17) 6_556 .
O6 Sb3 C15 87.84(14) 6_556 .
O6 Sb3 C15 87.84(14) . .
O6 Sb3 N3 149.08(11) 6_556 6_556
O6 Sb3 N3 74.11(12) . 6_556
C15 Sb3 N3 70.51(10) . 6_556
O6 Sb3 N3 74.11(12) 6_556 .
O6 Sb3 N3 149.08(11) . .
C15 Sb3 N3 70.51(10) . .
N3 Sb3 N3 116.28(17) 6_556 .
O3 P1 O5 110.58(18) . .
O3 P1 O6 112.12(18) . .
O5 P1 O6 107.06(17) . .
O3 P1 O4 111.22(18) . .
O5 P1 O4 109.44(17) . .
O6 P1 O4 106.23(16) . .
C17 C16 C15 118.3(4) . .
C17 C16 C19 122.0(4) . .
C15 C16 C19 119.5(4) . .
N2 C12 C9 108.9(4) . .
N2 C12 H12A 110.0 . .
C9 C12 H12A 110.1 . .
N2 C12 H12B 109.5 . .
C9 C12 H12B 109.9 . .
H12A C12 H12B 108.4 . .
P1 O4 Sb1 124.17(17) . .
C18 C17 C16 120.1(5) . .
C18 C17 H17 120.4 . .
C16 C17 H17 119.5 . .
C11 C10 C9 120.7(5) . .
C11 C10 H10 120.0 . .
C9 C10 H10 119.3 . .
P1 O5 Sb2 139.78(19) . .
C2 C1 C2 119.9(7) 6_556 .
C2 C1 Sb1 119.9(3) 6_556 .
C2 C1 Sb1 119.9(3) . .
P1 O6 Sb3 132.49(17) . .
C17 C18 C17 121.1(6) . 6_556
C17 C18 H18 119.4 . .
C17 C18 H18 119.4 6_556 .
C14 N2 C13 109.7(4) . .
C14 N2 C12 111.6(4) . .
C13 N2 C12 110.5(3) . .
N1 C5 C2 109.1(4) . .
N1 C5 H5A 109.6 . .
C2 C5 H5A 109.7 . .
N1 C5 H5B 110.3 . .
C2 C5 H5B 109.9 . .
H5A C5 H5B 108.2 . .
C20 N3 C19 111.9(4) . .
C20 N3 C21 110.8(4) . .
C19 N3 C21 110.7(3) . .
C20 N3 Sb3 112.9(3) . .
C19 N3 Sb3 101.9(2) . .
C21 N3 Sb3 108.3(3) . .
Cl1 C22 Cl2 109.7(4) . .
Cl1 C22 H22 109.6 . .
Cl2 C22 H22 109.9 . .
N3 C20 H20A 109.2 . .
N3 C20 H20B 109.7 . .
H20A C20 H20B 109.5 . .
N3 C20 H20C 109.6 . .
H20A C20 H20C 109.5 . .
H20B C20 H20C 109.5 . .
C8 C9 C10 119.1(4) . .
C8 C9 C12 119.4(4) . .
C10 C9 C12 121.3(4) . .
C4 C3 C2 120.2(6) . .
C4 C3 H3 120.1 . .
C2 C3 H3 119.6 . .
C16 C15 C16 121.7(5) 6_556 .
C16 C15 Sb3 119.1(3) 6_556 .
C16 C15 Sb3 119.1(3) . .
N3 C19 C16 109.4(4) . .
N3 C19 H19A 109.3 . .
C16 C19 H19A 109.9 . .
N3 C19 H19B 110.0 . .
C16 C19 H19B 109.9 . .
H19A C19 H19B 108.3 . .
N1 C7 H7A 111.0 . .
N1 C7 H7B 108.9 . .
H7A C7 H7B 109.5 . .
N1 C7 H7C 108.5 . .
H7A C7 H7C 109.5 . .
H7B C7 H7C 109.5 . .
C3 C4 C3 120.9(7) . 6_556
C3 C4 H4 119.6 . .
C3 C4 H4 119.6 6_556 .
C1 C2 C3 119.0(6) . .
C1 C2 C5 119.6(5) . .
C3 C2 C5 121.3(6) . .
C9 C8 C9 120.2(5) . 6_556
C9 C8 Sb2 119.7(3) . .
C9 C8 Sb2 119.7(3) 6_556 .
N2 C14 H14A 109.2 . .
N2 C14 H14B 109.6 . .
H14A C14 H14B 109.5 . .
N2 C14 H14C 109.6 . .
H14A C14 H14C 109.5 . .
H14B C14 H14C 109.5 . .
Cl5 C24 Cl5 114.2(6) 6 .
Cl5 C24 H24A 108.7 6 .
Cl5 C24 H24A 108.7 . .
Cl5 C24 H24B 108.7 6 .
Cl5 C24 H24B 108.7 . .
H24A C24 H24B 107.6 . .
C6 N1 C7 109.5(4) . .
C6 N1 C5 110.5(4) . .
C7 N1 C5 111.5(5) . .
C10 C11 C10 120.0(6) 6_556 .
C10 C11 H11 120.0 6_556 .
C10 C11 H11 120.0 . .
N2 C13 H13A 109.8 . .
N2 C13 H13B 110.2 . .
H13A C13 H13B 109.5 . .
N2 C13 H13C 108.4 . .
H13A C13 H13C 109.4 . .
H13B C13 H13C 109.5 . .
N3 C21 H21A 109.3 . .
N3 C21 H21B 109.4 . .
H21A C21 H21B 109.5 . .
N3 C21 H21C 109.7 . .
H21A C21 H21C 109.5 . .
H21B C21 H21C 109.5 . .
N1 C6 H6A 109.9 . .
N1 C6 H6B 109.3 . .
H6A C6 H6B 109.5 . .
N1 C6 H6C 109.2 . .
H6A C6 H6C 109.5 . .
H6B C6 H6C 109.5 . .
Cl3 C23 Cl4 118.7(7) . .
Cl3 C23 H23 107.2 . .
Cl4 C23 H23 108.0 . .

loop_
_geom_bond_atom_site_label_1
_geom_bond_atom_site_label_2
_geom_bond_distance
_geom_bond_site_symmetry_2
Sb1 O4 2.068(3) .
Sb1 O4 2.068(3) 6_556
Sb1 C1 2.139(7) .
Sb2 O5 2.044(3) 6_556
Sb2 O5 2.044(3) .
Sb2 C8 2.154(6) .
Sb3 O6 2.068(3) 6_556
Sb3 O6 2.068(3) .
Sb3 C15 2.134(5) .
Sb3 N3 2.593(4) 6_556
Sb3 N3 2.593(4) .
P1 O3 1.494(3) .
P1 O5 1.544(3) .
P1 O6 1.550(3) .
P1 O4 1.555(3) .
Cl1 C22 1.772(8) .
Cl2 C22 1.777(8) .
Cl5 C24 1.725(6) .
C16 C17 1.394(6) .
C16 C15 1.394(5) .
C16 C19 1.505(6) .
C12 N2 1.470(5) .
C12 C9 1.505(6) .
C12 H12A 0.9699 .
C12 H12B 0.9700 .
C17 C18 1.379(6) .
C17 H17 0.9302 .
C10 C11 1.375(6) .
C10 C9 1.402(6) .
C10 H10 0.9301 .
C1 C2 1.393(7) 6_556
C1 C2 1.393(7) .
C18 C17 1.379(6) 6_556
C18 H18 0.9302 .
N2 C14 1.466(6) .
N2 C13 1.470(5) .
C5 N1 1.476(7) .
C5 C2 1.491(9) .
C5 H5A 0.9701 .
C5 H5B 0.9697 .
N3 C20 1.460(6) .
N3 C19 1.477(5) .
N3 C21 1.480(6) .
C22 H22 0.9700 .
C20 H20A 0.9600 .
C20 H20B 0.9601 .
C20 H20C 0.9600 .
C9 C8 1.393(5) .
C3 C4 1.366(7) .
C3 C2 1.405(7) .
C3 H3 0.9301 .
C15 C16 1.394(5) 6_556
C19 H19A 0.9700 .
C19 H19B 0.9701 .
C7 N1 1.469(7) .
C7 H7A 0.9599 .
C7 H7B 0.9601 .
C7 H7C 0.9599 .
C4 C3 1.366(7) 6_556
C4 H4 0.9300 .
C8 C9 1.393(5) 6_556
C14 H14A 0.9598 .
C14 H14B 0.9599 .
C14 H14C 0.9602 .
C24 Cl5 1.725(6) 6
C24 H24A 0.9700 .
C24 H24B 0.9700 .
N1 C6 1.464(6) .
C11 C10 1.375(6) 6_556
C11 H11 0.9299 .
C13 H13A 0.9602 .
C13 H13B 0.9598 .
C13 H13C 0.9601 .
C21 H21A 0.9600 .
C21 H21B 0.9601 .
C21 H21C 0.9598 .
C6 H6A 0.9599 .
C6 H6B 0.9601 .
C6 H6C 0.9599 .
Cl4 C23 1.701(10) .
O2 H2W 1.007(3) .
O1 H1W 1.08(7) .
Cl3 C23 1.608(10) .
C23 H23 0.9700 .

loop_
_platon_squeeze_void_nr
_platon_squeeze_void_average_x
_platon_squeeze_void_average_y
_platon_squeeze_void_average_z
_platon_squeeze_void_volume
_platon_squeeze_void_count_electrons
1 0.000 0.000 0.000 64.7 1.5
2 0.070 0.537 0.000 13.2 -0.1
3 0.157 0.582 0.000 5.7 -0.1
4 0.352 0.075 0.000 7.3 -0.1
5 0.439 0.033 0.000 11.5 0.1
6 0.500 0.500 0.000 64.7 1.1
7 0.570 0.963 0.000 13.7 0.1
8 0.657 0.918 0.000 5.2 0.0
9 0.852 0.425 0.000 6.9 -0.1
10 0.939 0.467 0.000 12.0 0.0
